data_4026996
loop_
_publ_author_name
'Sravan K. Surampudi'
'G. Nagarjuna'
'Daiki Okamoto'
'Piyali D. Chaudhuri'
'D. Venkataraman'

_publ_contact_author_address
;
Department of Chemistry
University of Massachusetts Amherst
710 N. Pleasant Street
Amherst, MA 01003
;
_publ_contact_author_email dv@chem.umass.edu
_publ_contact_author_fax 413-545-4490
_publ_contact_author_name 'Dhandapani Venkataraman'
_publ_contact_author_phone 413-545-2028
_publ_section_title
;
 Apical Functionalization of Chiral Heterohelicenes
;
_journal_name_full 'Journal of Organic Chemistry'
_journal_page_first 2074
_journal_page_last 2079
_journal_paper_doi 10.1021/jo202623u
_journal_volume 77
_journal_year 2012
_chemical_absolute_configuration syn
_chemical_compound_source 'synthesis as described'
_chemical_formula_moiety 'C35 H34 Br1 N1 O6'
_chemical_formula_sum 'C31.25 H25 Br N O6'
_chemical_formula_weight 590.43
_chemical_name_systematic
;
 ?
;
_space_group_IT_number 4
_symmetry_cell_setting monoclinic
_symmetry_Int_Tables_number 4
_symmetry_space_group_name_Hall 'P 2yb'
_symmetry_space_group_name_H-M 'P 1 21 1'
_atom_sites_solution_hydrogens geom
_atom_sites_solution_primary direct
_atom_sites_solution_secondary difmap
_audit_conform_dict_location ftp://ftp.iucr.org/pub/cif_core.dic
_audit_conform_dict_name cif_core.dic
_audit_conform_dict_version 2.4
_audit_creation_date 2011-12-17T10:18:46-00:00
_audit_creation_method 'WinGX routine CIF_UPDATE'
_cell_angle_alpha 90
_cell_angle_beta 91.0210(10)
_cell_angle_gamma 90
_cell_formula_units_Z 8
_cell_length_a 8.35380(10)
_cell_length_b 29.5716(5)
_cell_length_c 23.3724(4)
_cell_measurement_reflns_used 10196
_cell_measurement_temperature 293(2)
_cell_measurement_theta_max 25.028
_cell_measurement_theta_min 4.076
_cell_measurement_wavelength 0.71073
_cell_volume 5772.89(16)
_computing_cell_refinement 'HKL Scalepack (Otwinowski & Minor 1997)'
_computing_data_collection 'Collect (Bruker AXS BV, 1997-2004)'
_computing_data_reduction 'HKL Denzo and Scalepack (Otwinowski & Minor 1997)'
_computing_molecular_graphics 'Ortep-3 for Windows (Farrugia, 1997)'
_computing_publication_material 'WinGX publication routines (Farrugia, 1999)'
_computing_structure_refinement 'SHELXL-97 (Sheldrick, 1997)'
_computing_structure_solution 'SHELXS-97 (Sheldrick, 1990)'
_diffrn_ambient_temperature 293(2)
_diffrn_detector 'CCD plate'
_diffrn_detector_area_resol_mean 9
_diffrn_measured_fraction_theta_full 0.992
_diffrn_measured_fraction_theta_max 0.992
_diffrn_measurement_device '95mm CCD camera on \k-goniostat'
_diffrn_measurement_device_type KappaCCD
_diffrn_measurement_method 'CCD rotation images, thick slices'
_diffrn_orient_matrix_type 'by Bruker AXS Collect from scalepack cell'
_diffrn_orient_matrix_UB_11 -0.995116E-1
_diffrn_orient_matrix_UB_12 0.187397E-1
_diffrn_orient_matrix_UB_13 0.13087E-2
_diffrn_orient_matrix_UB_21 -0.599671E-1
_diffrn_orient_matrix_UB_22 -0.240357E-1
_diffrn_orient_matrix_UB_23 -0.215134E-1
_diffrn_orient_matrix_UB_31 -0.289043E-1
_diffrn_orient_matrix_UB_32 -0.146508E-1
_diffrn_orient_matrix_UB_33 0.369681E-1
_diffrn_radiation_monochromator graphite
_diffrn_radiation_probe x-ray
_diffrn_radiation_type MoK\a
_diffrn_radiation_wavelength 0.71073
_diffrn_reflns_av_unetI/netI 0.057
_diffrn_reflns_limit_h_max 9
_diffrn_reflns_limit_h_min -9
_diffrn_reflns_limit_k_max 35
_diffrn_reflns_limit_k_min -35
_diffrn_reflns_limit_l_max 27
_diffrn_reflns_limit_l_min -27
_diffrn_reflns_number 20026
_diffrn_reflns_reduction_process
;
 Scaled and merged with Sortav
 R.H. Blessing, (1987) Cryst. Rev. 1, 3-58
 R.H. Blessing, (1989) J. Appl. Cryst. 22, 396-397
;
_diffrn_reflns_theta_full 25.05
_diffrn_reflns_theta_max 25.05
_diffrn_reflns_theta_min 4.09
_diffrn_source 'Enraf Nonius FR590'
_exptl_absorpt_coefficient_mu 1.467
_exptl_absorpt_correction_type none
_exptl_crystal_colour yellow
_exptl_crystal_density_diffrn 1.359
_exptl_crystal_description needle
_exptl_crystal_F_000 2420
_exptl_crystal_size_max 0.45
_exptl_crystal_size_mid 0.05
_exptl_crystal_size_min 0.03
_refine_diff_density_max 0.779
_refine_diff_density_min -0.382
_refine_diff_density_rms 0.073
_refine_ls_abs_structure_details 'Flack H D (1983), Acta Cryst. A39, 876-881'
_refine_ls_abs_structure_Flack 0.049(8)
_refine_ls_extinction_method none
_refine_ls_goodness_of_fit_ref 1.095
_refine_ls_hydrogen_treatment constr
_refine_ls_matrix_type full
_refine_ls_number_parameters 1401
_refine_ls_number_reflns 20026
_refine_ls_number_restraints 8
_refine_ls_restrained_S_all 1.096
_refine_ls_R_factor_all 0.1092
_refine_ls_R_factor_gt 0.0745
_refine_ls_shift/su_max 0.081
_refine_ls_shift/su_mean 0.001
_refine_ls_structure_factor_coef Fsqd
_refine_ls_weighting_details 'calc w=1/[\s^2^(Fo^2^)+(0.0980P)^2^+4.4689P] where P=(Fo^2^+2Fc^2^)/3'
_refine_ls_weighting_scheme calc
_refine_ls_wR_factor_gt 0.1753
_refine_ls_wR_factor_ref 0.1917
_reflns_number_gt 14563
_reflns_number_total 20026
_reflns_threshold_expression >2sigma(I)
_cod_data_source_file jo202623u_si_003_4.cif
_cod_data_source_block compoundM1
_cod_original_sg_symbol_H-M 'P 21'
_cod_database_code 4026996

loop_
_symmetry_equiv_pos_as_xyz
'x, y, z'
'-x, y+1/2, -z'

loop_
_atom_site_label
_atom_site_type_symbol
_atom_site_fract_x
_atom_site_fract_y
_atom_site_fract_z
_atom_site_U_iso_or_equiv
_atom_site_adp_type
_atom_site_occupancy
_atom_site_symmetry_multiplicity
_atom_site_calc_flag
_atom_site_refinement_flags
C1 C -0.1945(8) 0.7707(2) 0.6353(3) 0.0503(17) Uani 1 1 d .
C2 C -0.2640(8) 0.7684(2) 0.5805(3) 0.0480(16) Uani 1 1 d .
H2 H -0.2752 0.7405 0.5626 0.058 Uiso 1 1 calc R
C3 C -0.3156(7) 0.8063(2) 0.5531(3) 0.0420(15) Uani 1 1 d .
C4 C -0.2969(7) 0.8493(2) 0.5799(3) 0.0402(14) Uani 1 1 d .
C5 C -0.2260(7) 0.8510(2) 0.6360(3) 0.0441(15) Uani 1 1 d .
C6 C -0.1781(8) 0.8116(2) 0.6614(3) 0.0479(16) Uani 1 1 d .
H6 H -0.1326 0.8128 0.698 0.057 Uiso 1 1 calc R
C7 C -0.2837(7) 0.9304(2) 0.5712(3) 0.0400(14) Uani 1 1 d .
C8 C -0.2591(7) 0.9673(2) 0.5346(3) 0.0472(16) Uani 1 1 d .
C9 C -0.2085(8) 1.0086(2) 0.5569(3) 0.0541(18) Uani 1 1 d .
H9 H -0.1983 1.0332 0.5326 0.065 Uiso 1 1 calc R
C10 C -0.1736(10) 1.0136(3) 0.6139(4) 0.064(2) Uani 1 1 d .
H10 H -0.1447 1.0418 0.6283 0.077 Uiso 1 1 calc R
C11 C -0.1811(9) 0.9774(2) 0.6495(3) 0.0574(18) Uani 1 1 d .
H11 H -0.1519 0.9807 0.6878 0.069 Uiso 1 1 calc R
C12 C -0.2333(8) 0.9346(2) 0.6287(3) 0.0483(16) Uani 1 1 d .
C13 C -0.4591(7) 0.8849(2) 0.5068(3) 0.0446(15) Uani 1 1 d .
C14 C -0.4751(7) 0.8443(2) 0.4768(3) 0.0445(15) Uani 1 1 d .
C15 C -0.5819(8) 0.8413(3) 0.4288(3) 0.0545(18) Uani 1 1 d .
H15 H -0.5892 0.8147 0.4077 0.065 Uiso 1 1 calc R
C16 C -0.6739(8) 0.8779(3) 0.4141(3) 0.061(2) Uani 1 1 d .
H16 H -0.7394 0.877 0.3816 0.073 Uiso 1 1 calc R
C17 C -0.6695(8) 0.9167(3) 0.4480(3) 0.060(2) Uani 1 1 d .
H17 H -0.7403 0.9401 0.4396 0.072 Uiso 1 1 calc R
C18 C -0.5618(7) 0.9214(2) 0.4940(3) 0.0474(16) Uani 1 1 d .
H18 H -0.5581 0.9479 0.5155 0.057 Uiso 1 1 calc R
C19 C -0.3907(7) 0.8035(2) 0.4962(3) 0.0446(15) Uani 1 1 d .
C20 C -0.2085(9) 0.8951(3) 0.6665(3) 0.0594(19) Uani 1 1 d .
C21 C -0.1676(8) 0.9640(2) 0.4406(3) 0.0500(17) Uani 1 1 d .
C22 C -0.2266(8) 0.9566(3) 0.3790(3) 0.0522(17) Uani 1 1 d .
C23 C -0.1484(11) 0.9837(3) 0.3317(3) 0.068(2) Uani 1 1 d .
C24 C -0.2704(10) 0.9677(3) 0.2874(3) 0.066(2) Uani 1 1 d .
C25 C -0.256(2) 0.9156(4) 0.2928(5) 0.138(5) Uani 1 1 d .
H25A H -0.3521 0.9005 0.2787 0.165 Uiso 1 1 calc R
H25B H -0.1641 0.9041 0.2727 0.165 Uiso 1 1 calc R
C26 C -0.4175(15) 0.9757(8) 0.3171(5) 0.175(9) Uani 1 1 d .
C27 C -0.2355(19) 0.9101(4) 0.3579(4) 0.128(5) Uani 1 1 d .
H27A H -0.326 0.8943 0.3739 0.154 Uiso 1 1 calc R
H27B H -0.1382 0.8936 0.3673 0.154 Uiso 1 1 calc R
C28 C -0.159(4) 1.0347(4) 0.3411(6) 0.264(16) Uani 1 1 d .
H28A H -0.1704 1.0496 0.3048 0.396 Uiso 1 1 calc R
H28B H -0.064 1.0451 0.3604 0.396 Uiso 1 1 calc R
H28C H -0.2508 1.0413 0.3639 0.396 Uiso 1 1 calc R
C29 C 0.0185(14) 0.9698(8) 0.3221(5) 0.187(10) Uani 1 1 d .
H29A H 0.0661 0.9897 0.2948 0.281 Uiso 1 1 calc R
H29B H 0.0199 0.9394 0.3077 0.281 Uiso 1 1 calc R
H29C H 0.078 0.9712 0.3576 0.281 Uiso 1 1 calc R
C30 C -0.2646(14) 0.9852(4) 0.2266(4) 0.097(3) Uani 1 1 d .
H30A H -0.3677 0.9816 0.2085 0.146 Uiso 1 1 calc R
H30B H -0.1861 0.9685 0.2058 0.146 Uiso 1 1 calc R
H30C H -0.2363 1.0167 0.2271 0.146 Uiso 1 1 calc R
C31 C 0.2069(9) 0.8948(3) 0.6100(3) 0.0558(18) Uani 1 1 d .
C32 C 0.1154(8) 0.8855(3) 0.5605(3) 0.0537(17) Uani 1 1 d .
H32 H 0.0604 0.9087 0.5418 0.064 Uiso 1 1 calc R
C33 C 0.1072(7) 0.8418(2) 0.5397(3) 0.0433(15) Uani 1 1 d .
C34 C 0.1910(7) 0.8070(2) 0.5685(3) 0.0428(15) Uani 1 1 d .
C35 C 0.2778(8) 0.8171(3) 0.6185(3) 0.0536(18) Uani 1 1 d .
C36 C 0.2853(8) 0.8612(3) 0.6384(3) 0.0567(18) Uani 1 1 d .
H36 H 0.3445 0.8678 0.6715 0.068 Uiso 1 1 calc R
C37 C 0.0734(8) 0.7914(2) 0.4567(3) 0.0520(17) Uani 1 1 d .
C38 C 0.0508(8) 0.7873(2) 0.3969(3) 0.0566(18) Uani 1 1 d .
H38 H -0.0135 0.8082 0.3775 0.068 Uiso 1 1 calc R
C39 C 0.1229(10) 0.7528(3) 0.3668(4) 0.070(2) Uani 1 1 d .
H39 H 0.1066 0.7502 0.3275 0.084 Uiso 1 1 calc R
C40 C 0.2202(9) 0.7220(3) 0.3962(4) 0.067(2) Uani 1 1 d .
H40 H 0.2723 0.6994 0.3762 0.081 Uiso 1 1 calc R
C41 C 0.2398(7) 0.7251(2) 0.4550(3) 0.0493(16) Uani 1 1 d .
H41 H 0.3036 0.704 0.4742 0.059 Uiso 1 1 calc R
C42 C 0.1660(7) 0.7590(2) 0.4858(3) 0.0426(15) Uani 1 1 d .
C43 C 0.2350(7) 0.7270(2) 0.5807(3) 0.0459(16) Uani 1 1 d .
C44 C 0.1781(8) 0.6822(3) 0.5714(3) 0.0566(18) Uani 1 1 d .
C45 C 0.2322(10) 0.6473(3) 0.6069(4) 0.075(2) Uani 1 1 d .
H45 H 0.1913 0.6184 0.6015 0.09 Uiso 1 1 calc R
C46 C 0.3445(11) 0.6547(4) 0.6495(4) 0.083(3) Uani 1 1 d .
H46 H 0.3903 0.6305 0.6692 0.099 Uiso 1 1 calc R
C47 C 0.3885(9) 0.6990(3) 0.6626(4) 0.070(2) Uani 1 1 d .
H47 H 0.4547 0.7044 0.6943 0.083 Uiso 1 1 calc R
C48 C 0.3363(7) 0.7347(2) 0.6297(3) 0.0499(17) Uani 1 1 d .
C49 C 0.3705(9) 0.7804(3) 0.6485(3) 0.0551(18) Uani 1 1 d .
C50 C 0.0211(7) 0.8317(2) 0.4859(3) 0.0471(15) Uani 1 1 d .
C51 C 0.0593(9) 0.6408(2) 0.4950(4) 0.0594(19) Uani 1 1 d .
C52 C -0.0934(8) 0.6367(2) 0.4606(4) 0.0601(19) Uani 1 1 d .
C53 C -0.1753(9) 0.6793(3) 0.4376(4) 0.071(2) Uani 1 1 d .
H53A H -0.1133 0.6933 0.4077 0.085 Uiso 1 1 calc R
H53B H -0.1926 0.7011 0.4679 0.085 Uiso 1 1 calc R
C54 C -0.3347(10) 0.6606(3) 0.4138(5) 0.095(3) Uani 1 1 d .
H54A H -0.3434 0.6648 0.3727 0.114 Uiso 1 1 calc R
H54B H -0.4252 0.675 0.4318 0.114 Uiso 1 1 calc R
C55 C -0.3250(9) 0.6084(3) 0.4298(5) 0.082(3) Uani 1 1 d .
C56 C -0.2316(9) 0.6095(3) 0.4881(4) 0.074(2) Uani 1 1 d .
C57 C -0.3152(13) 0.6331(4) 0.5368(5) 0.112(4) Uani 1 1 d .
H57A H -0.2398 0.6385 0.5675 0.167 Uiso 1 1 calc R
H57B H -0.4004 0.6143 0.5502 0.167 Uiso 1 1 calc R
H57C H -0.3584 0.6614 0.5235 0.167 Uiso 1 1 calc R
C58 C -0.1819(13) 0.5625(3) 0.5069(5) 0.101(3) Uani 1 1 d .
H58A H -0.0883 0.5644 0.5313 0.151 Uiso 1 1 calc R
H58B H -0.1583 0.5445 0.4739 0.151 Uiso 1 1 calc R
H58C H -0.2674 0.5487 0.5275 0.151 Uiso 1 1 calc R
C59 C -0.4775(12) 0.5820(4) 0.4261(6) 0.118(4) Uani 1 1 d .
H59A H -0.5283 0.587 0.3895 0.177 Uiso 1 1 calc R
H59B H -0.5477 0.5916 0.4558 0.177 Uiso 1 1 calc R
H59C H -0.4545 0.5504 0.4307 0.177 Uiso 1 1 calc R
C60 C -0.1973(11) 0.5913(3) 0.3924(5) 0.078(2) Uani 1 1 d .
C61 C 0.1859(9) 0.6723(3) 0.8196(3) 0.060(2) Uani 1 1 d .
C62 C 0.2626(9) 0.6667(3) 0.8737(3) 0.062(2) Uani 1 1 d .
H62 H 0.2788 0.6378 0.8885 0.074 Uiso 1 1 calc R
C63 C 0.3126(7) 0.7036(2) 0.9039(3) 0.0485(16) Uani 1 1 d .
C64 C 0.2852(7) 0.7477(3) 0.8820(3) 0.0468(16) Uani 1 1 d .
C65 C 0.2135(8) 0.7531(2) 0.8283(3) 0.0536(18) Uani 1 1 d .
C66 C 0.1647(8) 0.7144(3) 0.7974(3) 0.0593(19) Uani 1 1 d .
H66 H 0.1174 0.7176 0.7613 0.071 Uiso 1 1 calc R
C67 C 0.4739(8) 0.7400(3) 0.9820(3) 0.063(2) Uani 1 1 d .
C68 C 0.5907(9) 0.7346(4) 1.0261(4) 0.078(3) Uani 1 1 d .
H68 H 0.6096 0.7059 1.041 0.094 Uiso 1 1 calc R
C69 C 0.6728(10) 0.7689(5) 1.0463(4) 0.092(3) Uani 1 1 d .
H69 H 0.7411 0.7658 1.0778 0.111 Uiso 1 1 calc R
C70 C 0.6535(9) 0.8100(4) 1.0186(4) 0.086(3) Uani 1 1 d .
H70 H 0.7179 0.834 1.0305 0.104 Uiso 1 1 calc R
C71 C 0.5413(8) 0.8179(3) 0.9730(4) 0.067(2) Uani 1 1 d .
H71 H 0.532 0.8458 0.955 0.08 Uiso 1 1 calc R
C72 C 0.4462(7) 0.7810(3) 0.9570(3) 0.0493(17) Uani 1 1 d .
C73 C 0.2499(7) 0.8270(2) 0.9010(3) 0.0490(16) Uani 1 1 d .
C74 C 0.1922(8) 0.8350(3) 0.8455(3) 0.0586(18) Uani 1 1 d .
C75 C 0.1184(10) 0.8770(3) 0.8311(4) 0.075(2) Uani 1 1 d .
H75 H 0.0848 0.8825 0.7936 0.09 Uiso 1 1 calc R
C76 C 0.0967(11) 0.9093(3) 0.8722(5) 0.083(3) Uani 1 1 d .
H76 H 0.0507 0.937 0.8625 0.1 Uiso 1 1 calc R
C77 C 0.1451(10) 0.9004(3) 0.9296(4) 0.073(2) Uani 1 1 d .
H77 H 0.1281 0.9218 0.958 0.088 Uiso 1 1 calc R
C78 C 0.2173(8) 0.8597(3) 0.9428(3) 0.0584(19) Uani 1 1 d .
C79 C 0.3973(9) 0.6984(3) 0.9592(4) 0.064(2) Uani 1 1 d .
C80 C 0.1850(8) 0.7979(3) 0.8031(3) 0.0545(18) Uani 1 1 d .
C81 C 0.1454(9) 0.8512(3) 1.0396(4) 0.066(2) Uani 1 1 d .
C82 C 0.2177(10) 0.8393(3) 1.0979(4) 0.075(2) Uani 1 1 d .
C83 C 0.2447(18) 0.7907(4) 1.1107(5) 0.113(4) Uani 1 1 d .
H83A H 0.3362 0.7793 1.0902 0.136 Uiso 1 1 calc R
H83B H 0.1512 0.7729 1.1001 0.136 Uiso 1 1 calc R
C84 C 0.277(2) 0.7890(4) 1.1771(5) 0.139(6) Uani 1 1 d .
H84A H 0.3805 0.7761 1.1866 0.166 Uiso 1 1 calc R
H84B H 0.1937 0.7724 1.1968 0.166 Uiso 1 1 calc R
C85 C 0.2696(13) 0.8420(3) 1.1904(4) 0.088(3) Uani 1 1 d .
C86 C 0.4149(14) 0.8584(6) 1.1601(6) 0.141(6) Uani 1 1 d .
C87 C 0.1397(10) 0.8591(3) 1.1494(3) 0.073(2) Uani 1 1 d .
C88 C 0.1347(19) 0.9082(4) 1.1483(6) 0.129(5) Uani 1 1 d .
H88A H 0.0879 0.9191 1.1829 0.193 Uiso 1 1 calc R
H88B H 0.0714 0.9181 1.116 0.193 Uiso 1 1 calc R
H88C H 0.2415 0.9199 1.1453 0.193 Uiso 1 1 calc R
C89 C -0.0282(15) 0.8430(6) 1.1588(6) 0.135(5) Uani 1 1 d .
H89A H -0.0339 0.811 1.1523 0.203 Uiso 1 1 calc R
H89B H -0.1 0.8583 1.1327 0.203 Uiso 1 1 calc R
H89C H -0.0581 0.8495 1.1974 0.203 Uiso 1 1 calc R
C90 C 0.265(2) 0.8520(4) 1.2533(4) 0.130(5) Uani 1 1 d .
H90A H 0.2992 0.8825 1.2601 0.196 Uiso 1 1 calc R
H90B H 0.3342 0.8315 1.2737 0.196 Uiso 1 1 calc R
H90C H 0.157 0.8484 1.2665 0.196 Uiso 1 1 calc R
C91 C -0.2448(9) 0.7747(3) 0.8523(4) 0.060(2) Uani 1 1 d .
C92 C -0.3083(8) 0.7390(3) 0.8247(3) 0.0543(18) Uani 1 1 d .
H92 H -0.3703 0.7437 0.7918 0.065 Uiso 1 1 calc R
C93 C -0.2832(7) 0.6953(2) 0.8443(3) 0.0468(16) Uani 1 1 d .
C94 C -0.1906(8) 0.6887(2) 0.8942(3) 0.0479(16) Uani 1 1 d .
C95 C -0.1204(7) 0.7247(2) 0.9220(3) 0.0504(17) Uani 1 1 d .
C96 C -0.1499(8) 0.7688(3) 0.9002(3) 0.0527(17) Uani 1 1 d .
H96 H -0.1046 0.7938 0.9184 0.063 Uiso 1 1 calc R
C97 C -0.1991(7) 0.6067(2) 0.8819(3) 0.0488(17) Uani 1 1 d .
C98 C -0.3015(8) 0.6117(3) 0.8321(3) 0.0516(17) Uani 1 1 d .
C99 C -0.3337(9) 0.5742(3) 0.7976(3) 0.064(2) Uani 1 1 d .
H99 H -0.4035 0.5771 0.7664 0.077 Uiso 1 1 calc R
C100 C -0.2651(10) 0.5334(3) 0.8087(4) 0.074(2) Uani 1 1 d .
H100 H -0.2918 0.5085 0.7862 0.088 Uiso 1 1 calc R
C101 C -0.1553(10) 0.5290(3) 0.8536(4) 0.067(2) Uani 1 1 d .
H101 H -0.1039 0.5015 0.8598 0.08 Uiso 1 1 calc R
C102 C -0.1225(8) 0.5648(2) 0.8884(3) 0.0491(16) Uani 1 1 d .
C103 C -0.1437(7) 0.6413(2) 0.9759(3) 0.0480(16) Uani 1 1 d .
C104 C -0.0644(7) 0.6757(2) 1.0052(3) 0.0477(16) Uani 1 1 d .
C105 C -0.0395(9) 0.6720(3) 1.0638(3) 0.064(2) Uani 1 1 d .
H105 H 0.0177 0.6944 1.0832 0.076 Uiso 1 1 calc R
C106 C -0.0964(10) 0.6368(3) 1.0929(3) 0.073(2) Uani 1 1 d .
H106 H -0.0767 0.6344 1.1321 0.087 Uiso 1 1 calc R
C107 C -0.1850(9) 0.6039(3) 1.0644(3) 0.066(2) Uani 1 1 d .
H107 H -0.2305 0.5803 1.0849 0.08 Uiso 1 1 calc R
C108 C -0.2054(8) 0.6059(2) 1.0071(3) 0.0507(17) Uani 1 1 d .
H108 H -0.2619 0.583 0.9883 0.061 Uiso 1 1 calc R
C109 C -0.0288(8) 0.7195(3) 0.9756(3) 0.0517(16) Uani 1 1 d .
C110 C -0.3586(8) 0.6564(3) 0.8145(3) 0.0544(18) Uani 1 1 d .
C111 C 0.0010(8) 0.5256(3) 0.9665(3) 0.0573(18) Uani 1 1 d .
C112 C 0.1521(8) 0.5245(3) 1.0025(3) 0.0589(19) Uani 1 1 d .
C113 C 0.2209(9) 0.5673(3) 1.0278(4) 0.075(2) Uani 1 1 d .
H11A H 0.2295 0.5908 0.999 0.09 Uiso 1 1 calc R
H11B H 0.1559 0.5783 1.0588 0.09 Uiso 1 1 calc R
C114 C 0.3821(10) 0.5529(4) 1.0492(4) 0.084(3) Uani 1 1 d .
H11C H 0.3917 0.5564 1.0904 0.101 Uiso 1 1 calc R
H11D H 0.4662 0.5701 1.0312 0.101 Uiso 1 1 calc R
C115 C 0.3893(9) 0.5029(4) 1.0320(5) 0.087(3) Uani 1 1 d .
C116 C 0.2991(9) 0.5023(3) 0.9737(4) 0.073(2) Uani 1 1 d .
C117 C 0.2661(12) 0.4787(4) 1.0666(6) 0.117(5) Uani 1 1 d .
C118 C 0.2617(13) 0.4547(4) 0.9507(8) 0.135(5) Uani 1 1 d .
H11E H 0.1996 0.457 0.9159 0.202 Uiso 1 1 calc R
H11F H 0.2021 0.4382 0.9786 0.202 Uiso 1 1 calc R
H11G H 0.36 0.4391 0.9434 0.202 Uiso 1 1 calc R
C119 C 0.3765(11) 0.5318(4) 0.9280(4) 0.094(3) Uani 1 1 d .
H11H H 0.4641 0.5158 0.9114 0.141 Uiso 1 1 calc R
H11I H 0.4152 0.5593 0.9452 0.141 Uiso 1 1 calc R
H11J H 0.2985 0.5389 0.8987 0.141 Uiso 1 1 calc R
C120 C 0.5551(13) 0.4778(5) 1.0335(8) 0.154(7) Uani 1 1 d .
H12A H 0.6043 0.4805 0.9968 0.231 Uiso 1 1 calc R
H12B H 0.5389 0.4465 1.0422 0.231 Uiso 1 1 calc R
H12C H 0.6234 0.4912 1.0623 0.231 Uiso 1 1 calc R
N1 N -0.3444(6) 0.88860(18) 0.5527(2) 0.0420(12) Uani 1 1 d .
N2 N 0.1876(6) 0.76319(19) 0.5452(2) 0.0472(13) Uani 1 1 d .
N3 N 0.3279(6) 0.78606(19) 0.9137(2) 0.0483(13) Uani 1 1 d .
N4 N -0.1688(6) 0.64490(19) 0.9159(2) 0.0460(13) Uani 1 1 d .
O1 O -0.3925(7) 0.76802(19) 0.4686(2) 0.0716(14) Uani 1 1 d .
O2 O -0.1700(8) 0.8977(2) 0.7152(2) 0.0834(18) Uani 1 1 d .
O3 O -0.2887(5) 0.96331(15) 0.47682(18) 0.0490(11) Uani 1 1 d .
O4 O -0.0296(6) 0.9678(2) 0.4541(2) 0.0662(14) Uani 1 1 d .
O5 O -0.3901(8) 0.9693(5) 0.3734(3) 0.155(5) Uani 1 1 d .
O6 O -0.5525(14) 0.9829(8) 0.2994(4) 0.332(15) Uani 1 1 d .
O7 O 0.4645(6) 0.7890(2) 0.6873(2) 0.0702(15) Uani 1 1 d .
O8 O -0.0775(6) 0.85880(18) 0.4640(2) 0.0640(13) Uani 1 1 d .
O9 O 0.0512(5) 0.67576(15) 0.5324(2) 0.0536(12) Uani 1 1 d .
O10 O 0.1738(6) 0.6175(2) 0.4915(3) 0.0850(17) Uani 1 1 d .
O11 O -0.2048(8) 0.5671(3) 0.3520(4) 0.109(2) Uani 1 1 d .
O12 O -0.0556(6) 0.60956(17) 0.4105(2) 0.0678(14) Uani 1 1 d .
O13 O 0.4135(9) 0.6606(2) 0.9802(3) 0.101(2) Uani 1 1 d .
O14 O 0.1457(7) 0.8041(2) 0.7528(2) 0.0781(16) Uani 1 1 d .
O15 O 0.2584(6) 0.85232(19) 0.9991(2) 0.0659(14) Uani 1 1 d .
O16 O 0.0082(7) 0.8558(3) 1.0292(3) 0.094(2) Uani 1 1 d .
O17 O 0.5400(14) 0.8710(6) 1.1767(5) 0.225(7) Uani 1 1 d .
O18 O 0.3805(8) 0.8590(4) 1.1020(3) 0.131(3) Uani 1 1 d .
O19 O 0.0611(6) 0.7484(2) 0.9955(2) 0.0667(14) Uani 1 1 d .
O20 O -0.4554(7) 0.6614(2) 0.7757(2) 0.0737(15) Uani 1 1 d .
O21 O 0.0029(5) 0.56162(16) 0.9296(2) 0.0543(11) Uani 1 1 d .
O22 O -0.1046(6) 0.4993(2) 0.9684(3) 0.0744(15) Uani 1 1 d .
O23 O 0.2811(10) 0.4541(5) 1.1056(6) 0.200(7) Uani 1 1 d .
O24 O 0.1193(6) 0.4931(2) 1.0481(3) 0.0878(19) Uani 1 1 d .
Br1 Br -0.13541(10) 0.71624(3) 0.67309(3) 0.0678(2) Uani 1 1 d .
Br2 Br 0.23117(12) 0.95582(3) 0.63341(4) 0.0862(3) Uani 1 1 d .
Br3 Br 0.11371(13) 0.62121(4) 0.77800(4) 0.0938(3) Uani 1 1 d .
Br4 Br -0.28979(13) 0.83429(3) 0.82631(5) 0.0901(3) Uani 1 1 d .
C150 C 0.033(3) 1.0294(8) 0.7862(11) 0.228(10) Uiso 1 1 d D
H15A H -0.0238 1.0567 0.7945 0.342 Uiso 1 1 calc R
H15B H -0.0031 1.0056 0.8108 0.342 Uiso 1 1 calc R
H15C H 0.0136 1.021 0.747 0.342 Uiso 1 1 calc R
C151 C 0.220(3) 1.0373(7) 0.7967(14) 0.270(13) Uiso 1 1 d D
H15D H 0.263 1.0602 0.7715 0.324 Uiso 1 1 calc R
H15E H 0.2459 1.0447 0.8362 0.324 Uiso 1 1 calc R
C152 C 0.2752(17) 0.9897(5) 0.7808(8) 0.158(6) Uiso 1 1 d D
H15F H 0.2401 0.9678 0.8088 0.189 Uiso 1 1 calc R
H15G H 0.2326 0.9811 0.7434 0.189 Uiso 1 1 calc R
C153 C 0.453(2) 0.9922(9) 0.7801(13) 0.244(11) Uiso 1 1 d D
H15H H 0.4949 1.009 0.8127 0.293 Uiso 1 1 calc R
H15I H 0.4901 1.0059 0.7451 0.293 Uiso 1 1 calc R
C154 C 0.500(3) 0.9425(9) 0.7836(12) 0.253(11) Uiso 1 1 d D
H15J H 0.6141 0.9399 0.783 0.379 Uiso 1 1 calc R
H15K H 0.4536 0.9266 0.7515 0.379 Uiso 1 1 calc R
H15L H 0.4605 0.9298 0.8184 0.379 Uiso 1 1 calc R

loop_
_atom_site_aniso_label
_atom_site_aniso_U_11
_atom_site_aniso_U_22
_atom_site_aniso_U_33
_atom_site_aniso_U_23
_atom_site_aniso_U_13
_atom_site_aniso_U_12
C1 0.051(4) 0.042(4) 0.057(5) 0.007(3) 0.000(3) -0.001(3)
C2 0.053(4) 0.035(4) 0.055(4) 0.002(3) 0.001(3) 0.001(3)
C3 0.036(3) 0.046(4) 0.044(4) 0.002(3) -0.004(3) -0.001(3)
C4 0.040(3) 0.043(4) 0.038(3) 0.011(3) 0.003(3) -0.002(3)
C5 0.049(4) 0.048(4) 0.036(4) -0.005(3) 0.004(3) -0.004(3)
C6 0.059(4) 0.047(4) 0.037(4) 0.008(3) -0.010(3) 0.003(3)
C7 0.043(3) 0.039(4) 0.038(4) -0.004(3) -0.001(3) 0.002(3)
C8 0.046(4) 0.052(4) 0.044(4) 0.006(3) 0.004(3) 0.008(3)
C9 0.057(4) 0.034(4) 0.071(5) 0.012(3) 0.010(3) -0.002(3)
C10 0.085(5) 0.042(4) 0.066(5) -0.010(4) -0.002(4) 0.000(4)
C11 0.075(5) 0.047(4) 0.051(4) -0.004(4) 0.000(3) -0.003(3)
C12 0.057(4) 0.042(4) 0.047(4) -0.003(3) 0.017(3) -0.001(3)
C13 0.038(4) 0.054(4) 0.042(4) 0.009(3) -0.001(3) -0.004(3)
C14 0.045(4) 0.051(4) 0.038(4) -0.002(3) 0.002(3) -0.010(3)
C15 0.048(4) 0.062(5) 0.053(4) 0.012(4) -0.007(3) -0.013(3)
C16 0.053(4) 0.077(6) 0.052(4) 0.010(4) -0.009(3) -0.016(4)
C17 0.036(4) 0.080(6) 0.065(5) 0.024(4) -0.003(3) 0.001(3)
C18 0.046(4) 0.040(4) 0.056(4) 0.007(3) 0.005(3) 0.001(3)
C19 0.043(4) 0.049(4) 0.042(4) 0.001(3) -0.002(3) -0.001(3)
C20 0.075(5) 0.060(5) 0.044(5) 0.005(4) 0.008(4) -0.002(4)
C21 0.047(4) 0.040(4) 0.062(4) 0.013(3) 0.000(3) 0.013(3)
C22 0.048(4) 0.068(5) 0.040(4) 0.014(4) -0.001(3) 0.010(3)
C23 0.092(6) 0.061(5) 0.052(5) 0.007(4) 0.010(4) -0.022(4)
C24 0.074(5) 0.074(6) 0.048(4) 0.018(4) -0.003(4) 0.009(4)
C25 0.218(14) 0.102(9) 0.090(8) 0.027(7) -0.073(9) -0.048(9)
C26 0.087(8) 0.37(3) 0.066(7) 0.073(11) -0.001(6) 0.069(11)
C27 0.231(15) 0.091(8) 0.061(6) 0.024(6) -0.069(8) -0.063(8)
C28 0.65(5) 0.040(6) 0.092(10) 0.017(6) -0.132(18) -0.036(13)
C29 0.084(8) 0.40(3) 0.074(7) 0.026(12) 0.001(6) -0.065(12)
C30 0.148(9) 0.103(8) 0.040(5) 0.013(5) -0.007(5) -0.004(6)
C31 0.057(4) 0.050(4) 0.061(5) -0.006(4) 0.021(4) -0.005(3)
C32 0.044(4) 0.051(4) 0.066(5) 0.008(4) 0.007(3) 0.003(3)
C33 0.036(3) 0.044(4) 0.051(4) 0.009(3) 0.005(3) 0.002(3)
C34 0.033(3) 0.048(4) 0.047(4) -0.001(3) 0.005(3) 0.001(3)
C35 0.047(4) 0.078(5) 0.036(4) 0.007(4) 0.009(3) -0.001(3)
C36 0.054(4) 0.060(5) 0.057(4) -0.014(4) 0.002(3) -0.002(4)
C37 0.044(4) 0.058(4) 0.054(4) 0.011(3) -0.005(3) -0.016(3)
C38 0.067(4) 0.050(4) 0.053(4) 0.010(4) -0.018(3) -0.014(3)
C39 0.085(6) 0.073(6) 0.051(5) 0.001(4) -0.008(4) -0.009(4)
C40 0.066(5) 0.064(5) 0.072(6) -0.008(4) 0.008(4) -0.011(4)
C41 0.045(3) 0.049(4) 0.053(4) 0.004(3) 0.000(3) -0.003(3)
C42 0.031(3) 0.049(4) 0.047(4) 0.005(3) -0.009(3) -0.008(3)
C43 0.043(3) 0.049(4) 0.046(4) 0.013(3) 0.007(3) 0.001(3)
C44 0.049(4) 0.056(5) 0.065(5) 0.019(4) -0.002(3) 0.001(3)
C45 0.077(5) 0.055(5) 0.093(7) 0.024(5) 0.008(5) -0.001(4)
C46 0.075(6) 0.085(7) 0.087(7) 0.044(6) -0.012(5) 0.013(5)
C47 0.061(5) 0.089(7) 0.058(5) 0.032(5) -0.005(4) 0.009(4)
C48 0.037(3) 0.065(5) 0.047(4) 0.015(3) 0.000(3) 0.006(3)
C49 0.056(4) 0.060(5) 0.049(4) 0.002(4) -0.004(3) 0.006(3)
C50 0.045(4) 0.044(4) 0.052(4) 0.003(3) 0.004(3) 0.000(3)
C51 0.053(4) 0.040(4) 0.086(6) -0.010(4) 0.008(4) -0.007(3)
C52 0.053(4) 0.038(4) 0.089(6) -0.007(4) 0.002(4) -0.001(3)
C53 0.064(5) 0.048(4) 0.101(7) -0.004(4) -0.013(4) 0.004(4)
C54 0.055(5) 0.076(6) 0.154(10) -0.024(6) -0.018(5) 0.011(4)
C55 0.051(5) 0.073(6) 0.122(8) -0.023(5) 0.002(5) -0.008(4)
C56 0.055(4) 0.053(5) 0.114(7) -0.016(5) 0.027(4) -0.010(3)
C57 0.087(7) 0.114(9) 0.135(10) -0.036(8) 0.035(6) -0.017(6)
C58 0.118(8) 0.050(5) 0.136(9) -0.007(5) 0.018(7) -0.023(5)
C59 0.070(6) 0.106(9) 0.179(12) -0.043(8) -0.005(7) -0.022(6)
C60 0.075(6) 0.059(5) 0.100(7) -0.020(5) -0.006(5) -0.002(4)
C61 0.060(4) 0.064(5) 0.056(5) -0.028(4) 0.015(4) -0.018(4)
C62 0.062(4) 0.059(5) 0.065(5) -0.006(4) 0.014(4) 0.001(4)
C63 0.039(3) 0.057(5) 0.049(4) -0.004(3) 0.004(3) 0.002(3)
C64 0.038(3) 0.064(5) 0.039(4) -0.012(3) 0.002(3) -0.002(3)
C65 0.046(4) 0.057(5) 0.059(5) -0.004(4) 0.010(3) -0.001(3)
C66 0.059(4) 0.080(6) 0.039(4) -0.022(4) 0.004(3) -0.003(4)
C67 0.042(4) 0.082(6) 0.063(5) -0.011(4) 0.002(3) 0.009(4)
C68 0.051(5) 0.117(8) 0.066(5) -0.020(5) -0.015(4) 0.020(5)
C69 0.056(5) 0.146(10) 0.075(6) -0.024(7) -0.023(4) 0.042(6)
C70 0.038(4) 0.123(9) 0.098(7) -0.051(7) -0.006(4) -0.010(5)
C71 0.041(4) 0.079(6) 0.080(5) -0.024(4) 0.004(4) 0.001(4)
C72 0.041(4) 0.062(5) 0.046(4) -0.012(3) 0.005(3) 0.006(3)
C73 0.045(4) 0.044(4) 0.059(4) -0.007(3) 0.010(3) -0.008(3)
C74 0.059(4) 0.062(5) 0.054(5) 0.002(4) 0.004(3) 0.000(4)
C75 0.078(6) 0.073(6) 0.075(6) 0.006(5) 0.004(4) 0.000(4)
C76 0.085(6) 0.053(5) 0.112(8) 0.004(5) 0.009(5) 0.010(4)
C77 0.070(5) 0.051(5) 0.099(7) -0.009(5) 0.009(5) -0.001(4)
C78 0.046(4) 0.067(5) 0.063(5) -0.004(4) -0.002(3) -0.003(3)
C79 0.060(5) 0.069(6) 0.064(5) 0.003(4) 0.005(4) 0.017(4)
C80 0.052(4) 0.066(5) 0.046(4) 0.001(4) 0.005(3) 0.001(3)
C81 0.041(5) 0.084(6) 0.074(5) -0.017(4) 0.006(4) -0.005(4)
C82 0.068(5) 0.090(7) 0.067(5) -0.029(5) -0.014(4) 0.014(4)
C83 0.187(12) 0.071(7) 0.081(7) -0.029(6) -0.025(7) 0.035(7)
C84 0.219(15) 0.093(9) 0.102(9) -0.026(7) -0.050(9) 0.045(9)
C85 0.112(7) 0.081(7) 0.071(6) -0.032(5) -0.005(5) -0.002(5)
C86 0.069(7) 0.231(17) 0.122(10) -0.030(10) -0.044(7) -0.035(8)
C87 0.080(6) 0.087(6) 0.052(5) 0.000(4) 0.005(4) 0.012(5)
C88 0.198(13) 0.079(8) 0.109(9) -0.025(7) -0.023(9) 0.046(8)
C89 0.108(9) 0.179(15) 0.119(10) 0.000(9) 0.023(7) -0.004(9)
C90 0.231(15) 0.114(9) 0.047(6) 0.000(6) -0.008(7) 0.022(9)
C91 0.052(4) 0.065(5) 0.063(5) 0.025(4) 0.016(4) 0.009(4)
C92 0.052(4) 0.065(5) 0.046(4) 0.011(4) -0.001(3) 0.007(4)
C93 0.042(3) 0.060(4) 0.038(4) 0.003(3) -0.004(3) 0.008(3)
C94 0.047(4) 0.041(4) 0.056(4) 0.002(3) 0.008(3) 0.005(3)
C95 0.037(3) 0.061(5) 0.054(4) 0.002(3) 0.007(3) -0.004(3)
C96 0.058(4) 0.050(4) 0.051(4) -0.007(3) 0.016(3) -0.002(3)
C97 0.040(3) 0.056(5) 0.051(4) -0.005(3) -0.007(3) -0.010(3)
C98 0.044(4) 0.069(5) 0.041(4) -0.001(4) -0.004(3) -0.001(3)
C99 0.064(5) 0.078(6) 0.050(4) -0.009(4) -0.021(3) -0.007(4)
C100 0.089(6) 0.065(6) 0.066(5) -0.015(4) -0.027(4) -0.001(4)
C101 0.083(5) 0.043(4) 0.076(6) -0.013(4) -0.002(4) -0.001(4)
C102 0.052(4) 0.050(4) 0.045(4) 0.004(3) -0.012(3) 0.001(3)
C103 0.045(4) 0.055(4) 0.044(4) -0.002(3) -0.005(3) 0.008(3)
C104 0.045(4) 0.053(4) 0.045(4) -0.011(3) -0.006(3) 0.008(3)
C105 0.069(5) 0.073(5) 0.048(5) -0.011(4) -0.016(3) 0.005(4)
C106 0.088(6) 0.087(6) 0.043(4) 0.009(4) -0.008(4) 0.004(5)
C107 0.072(5) 0.066(5) 0.061(5) 0.008(4) 0.004(4) -0.001(4)
C108 0.047(4) 0.062(5) 0.043(4) 0.006(3) -0.001(3) -0.001(3)
C109 0.047(4) 0.067(5) 0.041(4) -0.008(4) 0.005(3) -0.004(4)
C110 0.044(4) 0.071(5) 0.047(4) 0.002(4) -0.012(3) 0.003(3)
C111 0.038(4) 0.060(5) 0.073(5) 0.003(4) -0.004(3) -0.007(3)
C112 0.045(4) 0.062(5) 0.070(5) 0.017(4) -0.002(3) 0.002(3)
C113 0.050(4) 0.099(7) 0.077(6) -0.014(5) -0.006(4) 0.001(4)
C114 0.064(5) 0.115(8) 0.074(6) 0.009(6) -0.016(4) -0.010(5)
C115 0.046(4) 0.101(8) 0.115(8) 0.041(6) -0.006(4) -0.002(4)
C116 0.050(4) 0.065(5) 0.103(7) -0.002(5) 0.005(4) 0.007(4)
C117 0.072(6) 0.113(9) 0.165(11) 0.099(8) -0.029(6) -0.008(5)
C118 0.083(7) 0.067(7) 0.255(17) -0.027(9) 0.002(8) 0.026(6)
C119 0.074(6) 0.134(9) 0.074(6) 0.004(6) 0.017(5) 0.003(6)
C120 0.070(7) 0.154(13) 0.237(18) 0.085(12) -0.021(8) 0.023(7)
N1 0.042(3) 0.041(3) 0.043(3) 0.004(2) 0.002(2) 0.003(2)
N2 0.041(3) 0.052(3) 0.048(3) 0.010(3) -0.005(2) 0.002(2)
N3 0.045(3) 0.048(3) 0.052(3) -0.006(3) 0.000(2) -0.003(2)
N4 0.048(3) 0.054(4) 0.036(3) 0.000(3) -0.009(2) -0.002(2)
O1 0.085(4) 0.061(3) 0.068(3) -0.015(3) -0.024(3) 0.007(3)
O2 0.152(6) 0.066(4) 0.032(3) -0.009(3) -0.017(3) -0.002(3)
O3 0.048(2) 0.053(3) 0.046(3) 0.013(2) 0.006(2) 0.002(2)
O4 0.051(3) 0.092(4) 0.055(3) -0.001(3) 0.001(2) 0.007(3)
O5 0.075(4) 0.337(15) 0.054(4) 0.044(6) 0.002(3) 0.058(6)
O6 0.138(8) 0.77(4) 0.088(6) 0.107(13) 0.009(6) 0.218(16)
O7 0.056(3) 0.098(4) 0.056(3) -0.002(3) -0.018(2) 0.004(3)
O8 0.055(3) 0.064(3) 0.072(3) 0.016(3) -0.008(2) 0.011(2)
O9 0.047(3) 0.044(3) 0.069(3) 0.008(2) -0.003(2) 0.002(2)
O10 0.060(3) 0.063(3) 0.132(5) -0.015(4) -0.006(3) 0.022(3)
O11 0.091(5) 0.109(6) 0.128(6) -0.055(5) -0.011(4) -0.005(4)
O12 0.055(3) 0.054(3) 0.094(4) -0.009(3) 0.001(3) 0.003(2)
O13 0.122(5) 0.080(5) 0.101(5) 0.015(4) -0.030(4) 0.005(4)
O14 0.088(4) 0.096(4) 0.050(3) 0.005(3) -0.006(3) 0.012(3)
O15 0.052(3) 0.082(4) 0.063(3) -0.023(3) 0.000(2) 0.008(2)
O16 0.045(4) 0.144(6) 0.095(4) 0.007(4) 0.004(3) -0.006(3)
O17 0.134(8) 0.40(2) 0.135(9) -0.068(11) -0.043(7) -0.064(11)
O18 0.080(4) 0.250(11) 0.065(4) -0.032(5) -0.007(3) -0.019(5)
O19 0.060(3) 0.075(4) 0.066(3) -0.013(3) -0.004(2) -0.018(3)
O20 0.069(3) 0.093(4) 0.059(3) 0.004(3) -0.026(3) 0.004(3)
O21 0.052(3) 0.050(3) 0.060(3) -0.004(2) -0.008(2) -0.004(2)
O22 0.063(3) 0.073(4) 0.086(4) 0.015(3) -0.013(3) -0.009(3)
O23 0.097(6) 0.250(13) 0.251(13) 0.190(12) -0.046(7) -0.045(7)
O24 0.052(3) 0.121(5) 0.090(4) 0.042(4) -0.012(3) -0.019(3)
Br1 0.0812(5) 0.0557(5) 0.0662(5) 0.0150(4) -0.0102(4) 0.0089(4)
Br2 0.0990(6) 0.0638(6) 0.0959(7) -0.0247(5) -0.0005(5) 0.0017(5)
Br3 0.1109(7) 0.0865(7) 0.0845(6) -0.0372(5) 0.0179(5) -0.0330(5)
Br4 0.1128(7) 0.0638(6) 0.0940(7) 0.0293(5) 0.0057(5) 0.0062(5)

loop_
_atom_type_symbol
_atom_type_description
_atom_type_scat_dispersion_real
_atom_type_scat_dispersion_imag
_atom_type_scat_source
C C 0.0033 0.0016 'International Tables Vol C Tables 4.2.6.8 and 6.1.1.4'
H H 0 0 'International Tables Vol C Tables 4.2.6.8 and 6.1.1.4'
N N 0.0061 0.0033 'International Tables Vol C Tables 4.2.6.8 and 6.1.1.4'
O O 0.0106 0.006 'International Tables Vol C Tables 4.2.6.8 and 6.1.1.4'
Br Br -0.2901 2.4595 'International Tables Vol C Tables 4.2.6.8 and 6.1.1.4'

loop_
_geom_angle_atom_site_label_1
_geom_angle_atom_site_label_2
_geom_angle_atom_site_label_3
_geom_angle
C6 C1 C2 119.3(6)
C6 C1 Br1 121.5(5)
C2 C1 Br1 119.1(5)
C3 C2 C1 121.1(6)
C2 C3 C4 119.9(6)
C2 C3 C19 120.7(6)
C4 C3 C19 119.4(6)
N1 C4 C3 121.4(5)
N1 C4 C5 120.3(6)
C3 C4 C5 118.3(5)
C6 C5 C4 118.9(6)
C6 C5 C20 120.7(6)
C4 C5 C20 120.4(6)
C1 C6 C5 122.5(6)
C8 C7 N1 123.6(5)
C8 C7 C12 118.1(6)
N1 C7 C12 118.1(5)
O3 C8 C9 119.4(6)
O3 C8 C7 120.5(6)
C9 C8 C7 120.0(6)
C10 C9 C8 121.2(6)
C11 C10 C9 120.1(7)
C10 C11 C12 120.6(7)
C7 C12 C11 119.2(6)
C7 C12 C20 122.7(6)
C11 C12 C20 117.4(6)
C14 C13 C18 120.0(6)
C14 C13 N1 120.1(6)
C18 C13 N1 119.8(6)
C13 C14 C15 120.4(6)
C13 C14 C19 120.7(6)
C15 C14 C19 118.8(6)
C16 C15 C14 119.2(7)
C15 C16 C17 120.0(7)
C16 C17 C18 122.0(7)
C17 C18 C13 117.9(7)
O1 C19 C3 121.6(6)
O1 C19 C14 122.6(6)
C3 C19 C14 115.6(6)
O2 C20 C12 124.0(7)
O2 C20 C5 122.9(7)
C12 C20 C5 113.0(6)
O4 C21 O3 125.0(7)
O4 C21 C22 123.7(6)
O3 C21 C22 111.2(6)
O5 C22 C27 100.1(9)
O5 C22 C23 102.5(6)
C27 C22 C23 105.7(7)
O5 C22 C21 110.0(6)
C27 C22 C21 117.8(6)
C23 C22 C21 118.2(6)
C29 C23 C24 115.8(9)
C29 C23 C22 112.4(9)
C24 C23 C22 92.3(6)
C29 C23 C28 111.0(16)
C24 C23 C28 111.4(10)
C22 C23 C28 112.9(11)
C26 C24 C30 116.0(8)
C26 C24 C23 100.9(9)
C30 C24 C23 120.1(8)
C26 C24 C25 100.8(12)
C30 C24 C25 114.4(8)
C23 C24 C25 101.8(7)
C27 C25 C24 101.1(10)
O6 C26 O5 119.9(11)
O6 C26 C24 131.3(10)
O5 C26 C24 108.5(8)
C22 C27 C25 103.9(8)
C36 C31 C32 120.8(7)
C36 C31 Br2 120.5(6)
C32 C31 Br2 118.5(6)
C33 C32 C31 119.7(7)
C32 C33 C34 119.6(6)
C32 C33 C50 120.8(6)
C34 C33 C50 119.4(6)
C35 C34 N2 121.9(6)
C35 C34 C33 119.2(6)
N2 C34 C33 118.8(6)
C36 C35 C34 120.3(7)
C36 C35 C49 120.2(7)
C34 C35 C49 119.4(7)
C31 C36 C35 120.3(7)
C42 C37 C38 119.0(7)
C42 C37 C50 120.4(6)
C38 C37 C50 120.0(6)
C39 C38 C37 121.0(7)
C38 C39 C40 119.1(7)
C41 C40 C39 120.3(8)
C42 C41 C40 121.1(7)
C41 C42 C37 119.4(6)
C41 C42 N2 121.9(6)
C37 C42 N2 118.7(6)
N2 C43 C44 121.9(6)
N2 C43 C48 120.4(6)
C44 C43 C48 117.6(6)
C45 C44 O9 121.4(7)
C45 C44 C43 119.6(7)
O9 C44 C43 118.3(6)
C46 C45 C44 121.6(9)
C45 C46 C47 118.9(8)
C48 C47 C46 121.4(8)
C47 C48 C43 120.1(7)
C47 C48 C49 119.4(7)
C43 C48 C49 120.2(6)
O7 C49 C48 122.9(7)
O7 C49 C35 121.2(7)
C48 C49 C35 115.9(6)
O8 C50 C37 122.6(6)
O8 C50 C33 121.9(6)
C37 C50 C33 115.1(6)
O10 C51 O9 122.7(7)
O10 C51 C52 126.5(7)
O9 C51 C52 110.8(6)
O12 C52 C51 106.3(6)
O12 C52 C53 105.9(7)
C51 C52 C53 119.6(6)
O12 C52 C56 102.7(6)
C51 C52 C56 116.7(7)
C53 C52 C56 103.9(6)
C52 C53 C54 102.2(7)
C53 C54 C55 102.9(7)
C60 C55 C59 114.2(8)
C60 C55 C56 99.7(7)
C59 C55 C56 118.3(9)
C60 C55 C54 103.1(8)
C59 C55 C54 117.0(8)
C56 C55 C54 102.0(7)
C58 C56 C57 109.4(9)
C58 C56 C52 113.2(7)
C57 C56 C52 115.3(7)
C58 C56 C55 111.5(7)
C57 C56 C55 115.8(8)
C52 C56 C55 90.8(7)
O11 C60 O12 121.4(8)
O11 C60 C55 130.4(8)
O12 C60 C55 108.2(8)
C66 C61 C62 120.2(7)
C66 C61 Br3 119.8(6)
C62 C61 Br3 120.0(6)
C63 C62 C61 119.9(7)
C62 C63 C64 120.2(6)
C62 C63 C79 120.7(7)
C64 C63 C79 119.1(6)
C65 C64 N3 119.0(7)
C65 C64 C63 119.8(6)
N3 C64 C63 121.2(6)
C64 C65 C66 118.9(7)
C64 C65 C80 122.0(7)
C66 C65 C80 119.0(7)
C61 C66 C65 120.9(7)
C72 C67 C68 121.4(8)
C72 C67 C79 121.0(7)
C68 C67 C79 117.2(8)
C69 C68 C67 121.7(10)
C68 C69 C70 117.2(8)
C69 C70 C71 124.1(9)
C72 C71 C70 115.8(9)
C67 C72 C71 119.3(7)
C67 C72 N3 120.9(6)
C71 C72 N3 119.7(7)
C74 C73 N3 119.6(6)
C74 C73 C78 117.4(7)
N3 C73 C78 122.9(7)
C73 C74 C75 120.5(7)
C73 C74 C80 120.4(7)
C75 C74 C80 118.5(7)
C76 C75 C74 120.4(9)
C75 C76 C77 119.5(8)
C78 C77 C76 119.4(8)
O15 C78 C77 117.1(7)
O15 C78 C73 120.5(7)
C77 C78 C73 122.4(8)
O13 C79 C63 119.7(8)
O13 C79 C67 124.6(8)
C63 C79 C67 115.3(7)
O14 C80 C65 123.8(7)
O14 C80 C74 122.5(7)
C65 C80 C74 113.4(6)
O16 C81 O15 123.0(8)
O16 C81 C82 125.5(8)
O15 C81 C82 111.3(6)
O18 C82 C83 103.5(9)
O18 C82 C87 101.9(7)
C83 C82 C87 106.5(9)
O18 C82 C81 108.4(8)
C83 C82 C81 117.4(8)
C87 C82 C81 117.2(7)
C82 C83 C84 104.6(8)
C83 C84 C85 98.8(9)
C86 C85 C90 115.8(10)
C86 C85 C87 99.9(9)
C90 C85 C87 121.2(9)
C86 C85 C84 101.2(11)
C90 C85 C84 112.6(10)
C87 C85 C84 103.5(8)
O17 C86 O18 119.3(14)
O17 C86 C85 132.4(13)
O18 C86 C85 108.2(8)
C88 C87 C82 113.0(9)
C88 C87 C89 107.0(11)
C82 C87 C89 114.5(9)
C88 C87 C85 111.3(9)
C82 C87 C85 93.4(7)
C89 C87 C85 117.4(9)
C92 C91 C96 120.6(7)
C92 C91 Br4 120.1(6)
C96 C91 Br4 119.2(7)
C91 C92 C93 121.3(7)
C92 C93 C94 118.8(6)
C92 C93 C110 120.5(6)
C94 C93 C110 120.6(6)
C95 C94 C93 120.8(6)
C95 C94 N4 119.5(6)
C93 C94 N4 119.7(6)
C94 C95 C96 118.1(6)
C94 C95 C109 122.4(7)
C96 C95 C109 119.3(7)
C91 C96 C95 120.3(7)
C102 C97 N4 125.0(6)
C102 C97 C98 116.3(6)
N4 C97 C98 118.3(6)
C99 C98 C97 119.3(7)
C99 C98 C110 119.9(6)
C97 C98 C110 120.5(6)
C100 C99 C98 121.4(7)
C99 C100 C101 119.9(7)
C102 C101 C100 120.2(7)
C101 C102 C97 122.4(6)
C101 C102 O21 119.6(6)
C97 C102 O21 117.7(6)
C108 C103 C104 118.4(6)
C108 C103 N4 122.0(6)
C104 C103 N4 119.5(6)
C105 C104 C103 119.4(7)
C105 C104 C109 119.8(6)
C103 C104 C109 120.1(6)
C106 C105 C104 121.1(7)
C105 C106 C107 119.6(7)
C108 C107 C106 120.3(8)
C107 C108 C103 121.0(7)
O19 C109 C95 123.9(7)
O19 C109 C104 123.5(6)
C95 C109 C104 112.4(6)
O20 C110 C98 122.0(7)
O20 C110 C93 122.2(7)
C98 C110 C93 115.8(6)
O22 C111 O21 123.6(6)
O22 C111 C112 125.9(7)
O21 C111 C112 110.5(6)
O24 C112 C111 105.0(6)
O24 C112 C113 109.0(7)
C111 C112 C113 120.7(7)
O24 C112 C116 102.1(6)
C111 C112 C116 115.4(7)
C113 C112 C116 103.1(6)
C114 C113 C112 103.1(7)
C113 C114 C115 103.2(7)
C117 C115 C114 106.8(10)
C117 C115 C116 98.1(7)
C114 C115 C116 102.8(7)
C117 C115 C120 112.1(9)
C114 C115 C120 119.2(9)
C116 C115 C120 115.4(10)
C119 C116 C118 111.4(10)
C119 C116 C115 113.8(7)
C118 C116 C115 114.3(9)
C119 C116 C112 114.0(7)
C118 C116 C112 112.4(7)
C115 C116 C112 89.4(7)
O23 C117 O24 121.8(10)
O23 C117 C115 130.5(9)
O24 C117 C115 107.5(7)
C4 N1 C7 120.1(5)
C4 N1 C13 117.7(5)
C7 N1 C13 122.2(5)
C42 N2 C34 117.9(5)
C42 N2 C43 123.1(6)
C34 N2 C43 118.0(5)
C64 N3 C73 118.4(5)
C64 N3 C72 117.5(6)
C73 N3 C72 124.0(6)
C97 N4 C94 121.2(5)
C97 N4 C103 121.4(6)
C94 N4 C103 116.4(5)
C21 O3 C8 119.9(5)
C26 O5 C22 105.9(7)
C51 O9 C44 118.6(6)
C60 O12 C52 105.6(6)
C81 O15 C78 120.7(6)
C86 O18 C82 103.4(8)
C111 O21 C102 117.7(5)
C117 O24 C112 104.8(6)
C152 C151 C150 97.2(15)
C153 C152 C151 105.2(16)
C152 C153 C154 102.0(16)

loop_
_geom_bond_atom_site_label_1
_geom_bond_atom_site_label_2
_geom_bond_distance
C1 C6 1.363(10)
C1 C2 1.398(10)
C1 Br1 1.897(7)
C2 C3 1.356(9)
C3 C4 1.427(9)
C3 C19 1.464(9)
C4 N1 1.378(8)
C4 C5 1.430(9)
C5 C6 1.365(9)
C5 C20 1.491(10)
C7 C8 1.401(9)
C7 N1 1.402(8)
C7 C12 1.406(9)
C8 O3 1.374(8)
C8 C9 1.391(10)
C9 C10 1.367(11)
C10 C11 1.356(11)
C11 C12 1.423(10)
C12 C20 1.478(10)
C13 C14 1.394(9)
C13 C18 1.410(9)
C13 N1 1.429(8)
C14 C15 1.422(9)
C14 C19 1.466(9)
C15 C16 1.370(11)
C16 C17 1.392(12)
C17 C18 1.397(10)
C19 O1 1.231(8)
C20 O2 1.180(8)
C21 O4 1.195(8)
C21 O3 1.331(8)
C21 C22 1.529(10)
C22 O5 1.421(9)
C22 C27 1.462(14)
C22 C23 1.524(10)
C23 C29 1.475(18)
C23 C24 1.515(12)
C23 C28 1.525(15)
C24 C26 1.441(15)
C24 C30 1.513(11)
C24 C25 1.552(15)
C25 C27 1.536(15)
C26 O6 1.213(14)
C26 O5 1.346(12)
C31 C36 1.357(11)
C31 C32 1.403(11)
C31 Br2 1.895(7)
C32 C33 1.382(10)
C33 C34 1.409(9)
C33 C50 1.469(9)
C34 C35 1.397(10)
C34 N2 1.405(9)
C35 C36 1.385(11)
C35 C49 1.501(10)
C37 C42 1.400(9)
C37 C38 1.412(10)
C37 C50 1.444(10)
C38 C39 1.384(12)
C39 C40 1.393(12)
C40 C41 1.386(11)
C41 C42 1.385(9)
C42 N2 1.401(8)
C43 N2 1.408(8)
C43 C44 1.422(10)
C43 C48 1.431(10)
C44 C45 1.394(11)
C44 O9 1.399(9)
C45 C46 1.372(13)
C46 C47 1.393(14)
C47 C48 1.374(10)
C48 C49 1.446(11)
C49 O7 1.216(8)
C50 O8 1.252(8)
C51 O10 1.183(9)
C51 O9 1.355(9)
C51 C52 1.501(11)
C52 O12 1.458(9)
C52 C53 1.526(11)
C52 C56 1.556(11)
C53 C54 1.537(12)
C54 C55 1.591(14)
C55 C60 1.481(13)
C55 C59 1.496(13)
C55 C56 1.558(14)
C56 C58 1.514(13)
C56 C57 1.517(13)
C60 O11 1.185(11)
C60 O12 1.362(10)
C61 C66 1.357(12)
C61 C62 1.415(11)
C61 Br3 1.891(7)
C62 C63 1.362(10)
C63 C64 1.418(10)
C63 C79 1.469(11)
C64 C65 1.391(10)
C64 N3 1.398(9)
C65 C66 1.410(11)
C65 C80 1.466(11)
C67 C72 1.364(11)
C67 C68 1.414(11)
C67 C79 1.482(12)
C68 C69 1.308(15)
C69 C70 1.385(15)
C70 C71 1.426(13)
C71 C72 1.397(11)
C72 N3 1.411(9)
C73 C74 1.396(10)
C73 N3 1.403(9)
C73 C78 1.405(10)
C74 C75 1.425(12)
C74 C80 1.479(11)
C75 C76 1.368(13)
C76 C77 1.420(14)
C77 C78 1.377(11)
C78 O15 1.372(9)
C79 O13 1.228(10)
C80 O14 1.229(8)
C81 O16 1.176(9)
C81 O15 1.348(9)
C81 C82 1.523(12)
C82 O18 1.481(12)
C82 C83 1.482(15)
C82 C87 1.499(12)
C83 C84 1.571(16)
C84 C85 1.599(16)
C85 C86 1.496(17)
C85 C90 1.503(14)
C85 C87 1.520(13)
C86 O17 1.169(13)
C86 O18 1.384(15)
C87 C88 1.453(15)
C87 C89 1.501(15)
C91 C92 1.342(11)
C91 C96 1.370(11)
C91 Br4 1.899(8)
C92 C93 1.386(10)
C93 C94 1.400(10)
C93 C110 1.480(10)
C94 C95 1.373(10)
C94 N4 1.403(9)
C95 C96 1.420(10)
C95 C109 1.464(10)
C97 C102 1.401(10)
C97 N4 1.401(9)
C97 C98 1.440(9)
C98 C99 1.396(11)
C98 C110 1.462(11)
C99 C100 1.357(12)
C100 C101 1.387(11)
C101 C102 1.361(10)
C102 O21 1.414(8)
C103 C108 1.380(10)
C103 C104 1.389(10)
C103 N4 1.419(8)
C104 C105 1.386(10)
C104 C109 1.500(11)
C105 C106 1.335(12)
C106 C107 1.387(12)
C107 C108 1.348(10)
C109 O19 1.224(8)
C110 O20 1.213(8)
C111 O22 1.178(8)
C111 O21 1.370(9)
C111 C112 1.504(10)
C112 O24 1.443(9)
C112 C113 1.508(12)
C112 C116 1.556(11)
C113 C114 1.490(12)
C114 C115 1.532(15)
C115 C117 1.502(14)
C115 C116 1.547(14)
C115 C120 1.572(14)
C116 C119 1.532(13)
C116 C118 1.536(15)
C117 O23 1.170(12)
C117 O24 1.362(11)
C150 C151 1.595(17)
C151 C152 1.528(16)
C152 C153 1.487(16)
C153 C154 1.520(17)
